data_7036833
loop_
_publ_author_name
'Chakraborty, Prateeti'
'Adhikary, Jaydeep'
'Samanta, Sugata'
'Majumder, Ishani'
'Massera, Chiara'
'Escudero, Daniel'
'Ghosh, Sanjib'
'Bauza, Antonio'
'Frontera, Antonio'
'Das, Debasis'

_publ_section_title
;
 Influence of para substituents in controlling photophysical behavior and
 different non-covalent weak interactions in zinc complexes of a phenol
 based &quot;end-off&quot; compartmental ligand.
;
_journal_issue 46
_journal_name_full 'Dalton transactions (Cambridge, England : 2003)'
_journal_page_first 20032
_journal_page_last 20044
_journal_paper_doi 10.1039/c5dt02768c
_journal_volume 44
_journal_year 2015
_chemical_formula_moiety '2(Zn2 C28 H43 N4 O7), (Zn1 S4 C4 N4)'
_chemical_formula_sum 'C60 H86 N12 O14 S4 Zn5'
_chemical_formula_weight 1654.49
_space_group_crystal_system monoclinic
_space_group_IT_number 15
_space_group_name_Hall '-C 2yc'
_space_group_name_H-M_alt 'C 1 2/c 1'
_symmetry_space_group_name_Hall '-C 2yc'
_symmetry_space_group_name_H-M 'C 1 2/c 1'
_atom_sites_solution_hydrogens geom
_audit_creation_method SHELXL-2014/7
_audit_update_record
;
2015-09-28 deposited with the CCDC.
2015-10-08 downloaded from the CCDC.
;
_cell_angle_alpha 90
_cell_angle_beta 95.882(2)
_cell_angle_gamma 90
_cell_formula_units_Z 8
_cell_length_a 37.918(4)
_cell_length_b 13.3840(10)
_cell_length_c 30.092(3)
_cell_measurement_reflns_used 639
_cell_measurement_temperature 293(2)
_cell_measurement_theta_max 24.15
_cell_measurement_theta_min 1.08
_cell_volume 15191(2)
_computing_cell_refinement 'APEX-II (2008)'
_computing_data_collection 'APEX-II (2008)'
_computing_data_reduction 'SAINT (2008)'
_computing_molecular_graphics 'Mercury CSD 3.6'
_computing_publication_material 'SHELXL and WINGX (Farrugia, J. App. Cryst.2012, 45, 849-854'
_computing_structure_refinement 'SHELXL-2014/7 (Sheldrick, 2014)'
_computing_structure_solution 'SIR97 (Giacovazzo and co., 1999)'
_diffrn_ambient_temperature 293(2)
_diffrn_measured_fraction_theta_full 0.997
_diffrn_measured_fraction_theta_max 0.997
_diffrn_measurement_device_type 'Bruker APEX-II CCD area-detector'
_diffrn_measurement_method omega-scan
_diffrn_radiation_type MoK\a
_diffrn_radiation_wavelength 0.71069
_diffrn_reflns_av_R_equivalents 0.0721
_diffrn_reflns_av_unetI/netI 0.0728
_diffrn_reflns_laue_measured_fraction_full 0.997
_diffrn_reflns_laue_measured_fraction_max 0.997
_diffrn_reflns_limit_h_max 42
_diffrn_reflns_limit_h_min -43
_diffrn_reflns_limit_k_max 15
_diffrn_reflns_limit_k_min -15
_diffrn_reflns_limit_l_max 34
_diffrn_reflns_limit_l_min -34
_diffrn_reflns_number 49002
_diffrn_reflns_point_group_measured_fraction_full 0.997
_diffrn_reflns_point_group_measured_fraction_max 0.997
_diffrn_reflns_theta_full 24.154
_diffrn_reflns_theta_max 24.154
_diffrn_reflns_theta_min 1.080
_diffrn_source 'fine-focus sealed tube'
_exptl_absorpt_coefficient_mu 1.731
_exptl_absorpt_correction_T_max 0.7450
_exptl_absorpt_correction_T_min 0.5045
_exptl_absorpt_correction_type multi-scan
_exptl_absorpt_process_details 'Bruker Apex-II SADABS'
_exptl_crystal_colour colourless
_exptl_crystal_density_diffrn 1.447
_exptl_crystal_density_method 'not measured'
_exptl_crystal_description prismatic
_exptl_crystal_F_000 6848
_exptl_crystal_size_max 0.20
_exptl_crystal_size_mid 0.14
_exptl_crystal_size_min 0.10
_refine_diff_density_max 1.048
_refine_diff_density_min -0.623
_refine_diff_density_rms 0.081
_refine_ls_extinction_method none
_refine_ls_goodness_of_fit_ref 1.013
_refine_ls_hydrogen_treatment constr
_refine_ls_matrix_type full
_refine_ls_number_parameters 823
_refine_ls_number_reflns 12131
_refine_ls_number_restraints 3
_refine_ls_restrained_S_all 1.013
_refine_ls_R_factor_all 0.1079
_refine_ls_R_factor_gt 0.0603
_refine_ls_shift/su_max 0.001
_refine_ls_shift/su_mean 0.000
_refine_ls_structure_factor_coef Fsqd
_refine_ls_weighting_details 'w=1/[\s^2^(Fo^2^)+(0.0872P)^2^+36.1055P] where P=(Fo^2^+2Fc^2^)/3'
_refine_ls_weighting_scheme calc
_refine_ls_wR_factor_gt 0.1546
_refine_ls_wR_factor_ref 0.1833
_reflns_Friedel_coverage 0.000
_reflns_number_gt 7401
_reflns_number_total 12131
_reflns_threshold_expression 'I > 2\s(I)'
_cod_data_source_file c5dt02768c2.cif
_cod_data_source_block dd506
_cod_depositor_comments 'Adding full bibliography for 7036832--7036834.cif.'
_cod_database_code 7036833
_shelx_shelxl_version_number 2014/7
_shelx_space_group_comment
;
The symmetry employed for this shelxl refinement is uniquely defined
by the following loop, which should always be used as a source of
symmetry information in preference to the above space-group names.
They are only intended as comments.
;

loop_
_space_group_symop_operation_xyz
'x, y, z'
'-x, y, -z+1/2'
'x+1/2, y+1/2, z'
'-x+1/2, y+1/2, -z+1/2'
'-x, -y, -z'
'x, -y, z-1/2'
'-x+1/2, -y+1/2, -z'
'x+1/2, -y+1/2, z-1/2'

loop_
_atom_site_label
_atom_site_type_symbol
_atom_site_fract_x
_atom_site_fract_y
_atom_site_fract_z
_atom_site_U_iso_or_equiv
_atom_site_adp_type
_atom_site_occupancy
_atom_site_site_symmetry_order
_atom_site_calc_flag
_atom_site_refinement_flags_posn
_atom_site_refinement_flags_adp
_atom_site_refinement_flags_occupancy
_atom_site_disorder_assembly
_atom_site_disorder_group
Zn1A Zn 0.74532(2) 0.49212(5) 0.10692(2) 0.0488(2) Uani 1 1 d . . . . .
Zn2A Zn 0.75795(2) 0.33789(5) 0.19199(2) 0.0470(2) Uani 1 1 d . . . . .
Zn1B Zn 0.91132(2) 0.19264(6) 0.09000(3) 0.0602(2) Uani 1 1 d . . . . .
Zn2B Zn 0.98816(2) 0.09050(7) 0.08466(3) 0.0694(3) Uani 1 1 d . . . . .
Zn1 Zn 0.83656(3) 0.55296(8) -0.08555(3) 0.0943(3) Uani 1 1 d . . . . .
N1 N 0.8564(3) 0.5902(7) -0.0248(3) 0.127(3) Uani 1 1 d . . . . .
N2 N 0.8463(2) 0.4113(6) -0.0892(3) 0.106(3) Uani 1 1 d . . . . .
N3 N 0.8622(2) 0.6268(7) -0.1282(3) 0.107(3) Uani 1 1 d . . . . .
N4 N 0.7864(2) 0.5865(6) -0.0931(3) 0.100(2) Uani 1 1 d . . . . .
C1 C 0.8733(2) 0.5962(6) 0.0083(3) 0.084(2) Uani 1 1 d . . . . .
C2 C 0.8564(2) 0.3328(8) -0.0961(3) 0.094(3) Uani 1 1 d . . . . .
C3 C 0.8802(3) 0.6651(8) -0.1500(4) 0.103(3) Uani 1 1 d . . . . .
C4 C 0.7575(3) 0.6106(6) -0.1009(3) 0.081(2) Uani 1 1 d . . . . .
S1 S 0.89752(8) 0.6001(3) 0.05498(9) 0.1296(10) Uani 1 1 d . . . . .
S2 S 0.87051(11) 0.2218(2) -0.10569(15) 0.1720(17) Uani 1 1 d . . . . .
S3 S 0.90389(10) 0.7172(3) -0.18410(13) 0.1788(18) Uani 1 1 d . . . . .
S4 S 0.71687(8) 0.6420(2) -0.11147(8) 0.1116(9) Uani 1 1 d . . . . .
N1A N 0.78208(15) 0.5781(4) 0.08322(18) 0.0619(15) Uani 1 1 d . . . . .
N2A N 0.79627(14) 0.3505(4) 0.24367(16) 0.0501(13) Uani 1 1 d . . . . .
N3A N 0.71277(15) 0.5529(4) 0.04125(18) 0.0623(15) Uani 1 1 d . . . . .
N4A N 0.74092(14) 0.2127(4) 0.23651(15) 0.0510(13) Uani 1 1 d . . . . .
N2B N 1.02206(16) 0.1218(7) 0.0407(2) 0.099(2) Uani 1 1 d . . . . .
N4B N 1.03336(17) -0.0126(6) 0.1133(3) 0.097(2) Uani 1 1 d . . . . .
O1A O 0.78297(10) 0.4565(3) 0.16134(12) 0.0464(10) Uani 1 1 d . . . . .
O2A O 0.63799(17) 0.5732(8) 0.0359(3) 0.139(3) Uani 1 1 d . . . . .
O3A O 0.70427(19) 0.0474(4) 0.19079(18) 0.0923(17) Uani 1 1 d . . . . .
O4A O 0.70723(12) 0.5218(4) 0.14373(15) 0.0666(13) Uani 1 1 d . . . . .
O5A O 0.71307(11) 0.4079(3) 0.19740(15) 0.0608(12) Uani 1 1 d . . . . .
O6A O 0.74227(13) 0.3591(3) 0.07965(15) 0.0661(12) Uani 1 1 d . . . . .
O7A O 0.75449(12) 0.2569(3) 0.13713(14) 0.0564(11) Uani 1 1 d . . . . .
O1B O 0.95251(11) 0.1893(3) 0.04841(14) 0.0619(12) Uani 1 1 d . . . . .
O2B O 0.8539(3) 0.0958(8) 0.2031(3) 0.149(3) Uani 1 1 d . . . . .
O3B O 1.0263(4) -0.0779(13) 0.1985(4) 0.245(6) Uani 1 1 d . . . . .
O4B O 0.94059(16) 0.2542(5) 0.13947(18) 0.0923(17) Uani 1 1 d . . . . .
O5B O 0.99058(15) 0.1705(5) 0.13886(18) 0.0915(17) Uani 1 1 d . . . . .
O6B O 0.90346(13) 0.0501(4) 0.08524(19) 0.0843(16) Uani 1 1 d . . . . .
O7B O 0.95512(14) -0.0213(4) 0.07653(19) 0.0836(15) Uani 1 1 d . . . . .
C1A C 0.81139(19) 0.6054(5) 0.1039(2) 0.0611(18) Uani 1 1 d . . . . .
H1A H 0.8246 0.6494 0.0884 0.073 Uiso 1 1 calc R U . . .
C2A C 0.82702(16) 0.5781(5) 0.1477(2) 0.0493(15) Uani 1 1 d . . . . .
C3A C 0.85841(18) 0.6272(5) 0.1624(2) 0.0624(18) Uani 1 1 d . . . . .
H3A H 0.8671 0.6748 0.1438 0.075 Uiso 1 1 calc R U . . .
C4A C 0.87734(18) 0.6085(6) 0.2033(2) 0.0668(19) Uani 1 1 d . . . . .
C5A C 0.86411(17) 0.5329(5) 0.2282(2) 0.0595(18) Uani 1 1 d . . . . .
H5A H 0.8769 0.5159 0.2552 0.071 Uiso 1 1 calc R U . . .
C6A C 0.83274(15) 0.4801(4) 0.2156(2) 0.0447(14) Uani 1 1 d . . . . .
C7A C 0.81283(15) 0.5024(4) 0.17417(19) 0.0422(14) Uani 1 1 d . . . . .
C8A C 0.82237(17) 0.4096(4) 0.2476(2) 0.0495(15) Uani 1 1 d . . . . .
H8A H 0.8366 0.4070 0.2746 0.059 Uiso 1 1 calc R U . . .
C9A C 0.7727(2) 0.6187(7) 0.0383(2) 0.086(3) Uani 1 1 d . . . . .
H9A1 H 0.7932 0.6162 0.0215 0.104 Uiso 1 1 calc R U . . .
H9A2 H 0.7655 0.6880 0.0404 0.104 Uiso 1 1 calc R U . . .
C10A C 0.7434(2) 0.5599(7) 0.0150(2) 0.090(3) Uani 1 1 d . . . . .
H10A H 0.7359 0.5909 -0.0136 0.108 Uiso 1 1 calc R U . . .
H10B H 0.7518 0.4931 0.0092 0.108 Uiso 1 1 calc R U . . .
C13A C 0.6541(3) 0.4785(9) 0.0367(4) 0.127(4) Uani 1 1 d . . . . .
H13A H 0.6385 0.4314 0.0200 0.152 Uiso 1 1 calc R U . . .
H13B H 0.6581 0.4550 0.0673 0.152 Uiso 1 1 calc R U . . .
C11A C 0.6946(3) 0.6484(6) 0.0441(3) 0.096(3) Uani 1 1 d . . . . .
H11A H 0.7099 0.6942 0.0621 0.116 Uiso 1 1 calc R U . . .
H11B H 0.6901 0.6767 0.0144 0.116 Uiso 1 1 calc R U . . .
C12A C 0.6617(3) 0.6401(9) 0.0632(4) 0.123(4) Uani 1 1 d . . . . .
H12A H 0.6508 0.7055 0.0645 0.147 Uiso 1 1 calc R U . . .
H12B H 0.6658 0.6141 0.0933 0.147 Uiso 1 1 calc R U . . .
C14A C 0.6880(2) 0.4836(6) 0.0172(3) 0.083(2) Uani 1 1 d . . . . .
H14A H 0.6986 0.4176 0.0176 0.099 Uiso 1 1 calc R U . . .
H14B H 0.6837 0.5047 -0.0137 0.099 Uiso 1 1 calc R U . . .
C15A C 0.7911(2) 0.2855(5) 0.2822(2) 0.073(2) Uani 1 1 d . . . . .
H15A H 0.7979 0.3211 0.3098 0.088 Uiso 1 1 calc R U . . .
H15B H 0.8060 0.2266 0.2815 0.088 Uiso 1 1 calc R U . . .
C16A C 0.7528(2) 0.2550(5) 0.2802(2) 0.067(2) Uani 1 1 d . . . . .
H16A H 0.7499 0.2060 0.3032 0.080 Uiso 1 1 calc R U . . .
H16B H 0.7384 0.3128 0.2856 0.080 Uiso 1 1 calc R U . . .
C17A C 0.7016(2) 0.1975(5) 0.2342(2) 0.071(2) Uani 1 1 d . . . . .
H17A H 0.6959 0.1594 0.2599 0.085 Uiso 1 1 calc R U . . .
H17B H 0.6898 0.2618 0.2348 0.085 Uiso 1 1 calc R U . . .
C18A C 0.6885(2) 0.1430(7) 0.1923(3) 0.082(2) Uani 1 1 d . . . . .
H18A H 0.6629 0.1357 0.1908 0.099 Uiso 1 1 calc R U . . .
H18B H 0.6939 0.1817 0.1666 0.099 Uiso 1 1 calc R U . . .
C19A C 0.7412(2) 0.0579(5) 0.1911(3) 0.081(2) Uani 1 1 d . . . . .
H19A H 0.7465 0.0935 0.1645 0.097 Uiso 1 1 calc R U . . .
H19B H 0.7520 -0.0077 0.1906 0.097 Uiso 1 1 calc R U . . .
C20A C 0.7568(2) 0.1135(5) 0.2317(2) 0.0646(19) Uani 1 1 d . . . . .
H20A H 0.7537 0.0741 0.2581 0.077 Uiso 1 1 calc R U . . .
H20B H 0.7821 0.1214 0.2301 0.077 Uiso 1 1 calc R U . . .
C21A C 0.69648(17) 0.4769(5) 0.1758(2) 0.0502(16) Uani 1 1 d . . . . .
C22A C 0.66026(17) 0.5049(6) 0.1910(3) 0.072(2) Uani 1 1 d . . . . .
H22A H 0.6557 0.4640 0.2160 0.108 Uiso 1 1 calc R U . . .
H22B H 0.6605 0.5739 0.1997 0.108 Uiso 1 1 calc R U . . .
H22C H 0.6421 0.4942 0.1669 0.108 Uiso 1 1 calc R U . . .
C23A C 0.74618(17) 0.2743(5) 0.0963(2) 0.0517(16) Uani 1 1 d . . . . .
C24A C 0.7406(2) 0.1853(5) 0.0647(3) 0.088(2) Uani 1 1 d . . . . .
H24A H 0.7443 0.1244 0.0814 0.131 Uiso 1 1 calc R U . . .
H24B H 0.7168 0.1866 0.0503 0.131 Uiso 1 1 calc R U . . .
H24C H 0.7571 0.1889 0.0426 0.131 Uiso 1 1 calc R U . . .
C25A C 0.9115(2) 0.6656(8) 0.2201(3) 0.104(3) Uani 1 1 d . . . . .
C26A C 0.9345(7) 0.669(2) 0.1849(8) 0.146(9) Uiso 0.5 1 d . . P A 1
H26A H 0.9205 0.6758 0.1566 0.218 Uiso 0.5 1 calc R U P A 1
H26B H 0.9501 0.7259 0.1894 0.218 Uiso 0.5 1 calc R U P A 1
H26C H 0.9483 0.6092 0.1851 0.218 Uiso 0.5 1 calc R U P A 1
C27A C 0.9215(6) 0.6570(18) 0.2643(7) 0.125(7) Uiso 0.5 1 d . . P A 1
H27A H 0.9009 0.6563 0.2803 0.188 Uiso 0.5 1 calc R U P A 1
H27B H 0.9345 0.5959 0.2699 0.188 Uiso 0.5 1 calc R U P A 1
H27C H 0.9363 0.7126 0.2741 0.188 Uiso 0.5 1 calc R U P A 1
C28A C 0.9016(8) 0.790(2) 0.2141(10) 0.173(11) Uiso 0.5 1 d . . P A 1
H28A H 0.8941 0.8045 0.1833 0.259 Uiso 0.5 1 calc R U P A 1
H28B H 0.8830 0.8071 0.2321 0.259 Uiso 0.5 1 calc R U P A 1
H28C H 0.9223 0.8293 0.2236 0.259 Uiso 0.5 1 calc R U P A 1
C26C C 0.9212(5) 0.7437(15) 0.1885(6) 0.095(5) Uiso 0.5 1 d . . P A 2
H26D H 0.9425 0.7766 0.2006 0.142 Uiso 0.5 1 calc R U P A 2
H26E H 0.9250 0.7132 0.1605 0.142 Uiso 0.5 1 calc R U P A 2
H26F H 0.9024 0.7916 0.1838 0.142 Uiso 0.5 1 calc R U P A 2
C27C C 0.9052(5) 0.7185(14) 0.2647(6) 0.096(5) Uiso 0.5 1 d . . P A 2
H27D H 0.8989 0.6697 0.2859 0.144 Uiso 0.5 1 calc R U P A 2
H27E H 0.9265 0.7522 0.2764 0.144 Uiso 0.5 1 calc R U P A 2
H27F H 0.8864 0.7663 0.2593 0.144 Uiso 0.5 1 calc R U P A 2
C28C C 0.9423(4) 0.5830(16) 0.2291(9) 0.132(9) Uani 0.5 1 d . . P A 2
H28D H 0.9352 0.5338 0.2496 0.198 Uiso 0.5 1 calc R U P A 2
H28E H 0.9462 0.5512 0.2014 0.198 Uiso 0.5 1 calc R U P A 2
H28F H 0.9638 0.6146 0.2415 0.198 Uiso 0.5 1 calc R U P A 2
C1B C 0.8972(2) 0.3302(6) 0.0141(3) 0.078(2) Uani 1 1 d . . . . .
H1B H 0.8817 0.3748 -0.0015 0.093 Uiso 1 1 calc R U . B 1
C2B C 0.93193(18) 0.3213(5) -0.0005(2) 0.0614(18) Uani 1 1 d . . . . .
C3B C 0.9387(2) 0.3865(6) -0.0344(2) 0.074(2) Uani 1 1 d . . . . .
H3B H 0.9208 0.4298 -0.0455 0.089 Uiso 1 1 calc R U . . .
C4B C 0.9707(2) 0.3905(7) -0.0524(2) 0.080(2) Uani 1 1 d . . . . .
C5B C 0.9957(2) 0.3238(7) -0.0360(3) 0.086(3) Uani 1 1 d . . . . .
H5B H 1.0174 0.3235 -0.0478 0.103 Uiso 1 1 calc R U . . .
C6B C 0.99035(19) 0.2554(6) -0.0022(2) 0.073(2) Uani 1 1 d . . . . .
C7B C 0.95782(17) 0.2517(5) 0.0169(2) 0.0567(17) Uani 1 1 d . . . . .
C8B C 1.0199(2) 0.1888(8) 0.0108(3) 0.099(3) Uani 1 1 d . . . . .
H8B H 1.0397 0.1963 -0.0048 0.119 Uiso 1 1 calc R U . . .
N1B N 0.88529(16) 0.2833(5) 0.0463(2) 0.084(2) Uani 0.7 1 d . . P C 2
C9B C 0.8463(3) 0.2928(11) 0.0547(4) 0.083(4) Uiso 0.7 1 d . . P C 2
H9B1 H 0.8351 0.3490 0.0385 0.099 Uiso 0.7 1 calc R U P C 2
H9B2 H 0.8332 0.2324 0.0461 0.099 Uiso 0.7 1 calc R U P C 2
C10B C 0.8482(4) 0.3089(10) 0.1037(4) 0.091(4) Uiso 0.7 1 d . . P C 2
H10C H 0.8643 0.3635 0.1124 0.109 Uiso 0.7 1 calc R U P C 2
H10D H 0.8250 0.3259 0.1122 0.109 Uiso 0.7 1 calc R U P C 2
N3B N 0.86101(17) 0.2161(5) 0.1262(2) 0.088(2) Uani 0.7 1 d D . P C 2
N1D N 0.88529(16) 0.2833(5) 0.0463(2) 0.084(2) Uani 0.3 1 d . . P C 1
C9D C 0.8539(6) 0.3400(16) 0.0642(8) 0.053(6) Uiso 0.3 1 d D . P C 1
H9D1 H 0.8619 0.3918 0.0854 0.064 Uiso 0.3 1 calc R U P C 1
H9D2 H 0.8379 0.3683 0.0402 0.064 Uiso 0.3 1 calc R U P C 1
C10D C 0.8375(5) 0.2536(19) 0.0863(7) 0.092(9) Uiso 0.3 1 d D . P C 1
H10E H 0.8331 0.1997 0.0649 0.110 Uiso 0.3 1 calc R U P C 1
H10F H 0.8149 0.2742 0.0957 0.110 Uiso 0.3 1 calc R U P C 1
N3D N 0.86101(17) 0.2161(5) 0.1262(2) 0.088(2) Uani 0.3 1 d . . P C 1
C11B C 0.8671(4) 0.2533(10) 0.1727(5) 0.154(6) Uani 1 1 d . . . . .
H11C H 0.8453 0.2819 0.1814 0.184 Uiso 1 1 calc R U . C 1
H11D H 0.8850 0.3054 0.1745 0.184 Uiso 1 1 calc R U . C 1
C12B C 0.8788(4) 0.1712(15) 0.2032(4) 0.168(6) Uani 1 1 d . . . . .
H12C H 0.9007 0.1437 0.1945 0.202 Uiso 1 1 calc R U . . .
H12D H 0.8835 0.1974 0.2333 0.202 Uiso 1 1 calc R U . . .
C13B C 0.8498(3) 0.0548(8) 0.1604(4) 0.117(4) Uani 1 1 d . . . . .
H13C H 0.8327 0.0007 0.1595 0.141 Uiso 1 1 calc R U . . .
H13D H 0.8722 0.0274 0.1533 0.141 Uiso 1 1 calc R U . . .
C14B C 0.8376(2) 0.1305(8) 0.1270(3) 0.099(3) Uani 1 1 d . . . . .
H14C H 0.8352 0.0996 0.0977 0.119 Uiso 1 1 calc R U . C 1
H14D H 0.8143 0.1537 0.1330 0.119 Uiso 1 1 calc R U . C 1
C15B C 1.0553(3) 0.0683(9) 0.0473(4) 0.132(4) Uiso 1 1 d . . . . .
H15C H 1.0636 0.0541 0.0185 0.158 Uiso 1 1 calc R U . . .
H15D H 1.0729 0.1101 0.0640 0.158 Uiso 1 1 calc R U . . .
C16B C 1.0520(4) -0.0181(12) 0.0696(5) 0.187(6) Uiso 1 1 d . . . . .
H16C H 1.0755 -0.0457 0.0770 0.225 Uiso 1 1 calc R U . . .
H16D H 1.0389 -0.0648 0.0495 0.225 Uiso 1 1 calc R U . . .
C17B C 1.0574(5) 0.0237(13) 0.1441(6) 0.204(7) Uiso 1 1 d . . . . .
H17C H 1.0626 0.0925 0.1370 0.245 Uiso 1 1 calc R U . . .
H17D H 1.0791 -0.0145 0.1443 0.245 Uiso 1 1 calc R U . . .
C18B C 1.0458(5) 0.0196(13) 0.1840(7) 0.202(7) Uiso 1 1 d . . . . .
H18C H 1.0297 0.0752 0.1861 0.242 Uiso 1 1 calc R U . . .
H18D H 1.0660 0.0311 0.2059 0.242 Uiso 1 1 calc R U . . .
C19B C 1.0117(4) -0.1299(13) 0.1646(6) 0.183(6) Uiso 1 1 d . . . . .
H19C H 0.9866 -0.1142 0.1612 0.219 Uiso 1 1 calc R U . . .
H19D H 1.0138 -0.2000 0.1727 0.219 Uiso 1 1 calc R U . . .
C20B C 1.0251(3) -0.1182(10) 0.1201(4) 0.146(4) Uiso 1 1 d . . . . .
H20C H 1.0462 -0.1585 0.1186 0.175 Uiso 1 1 calc R U . . .
H20D H 1.0072 -0.1406 0.0968 0.175 Uiso 1 1 calc R U . . .
C21B C 0.9721(3) 0.2355(7) 0.1531(2) 0.077(2) Uani 1 1 d . . . . .
C22B C 0.9882(3) 0.2993(8) 0.1911(3) 0.135(4) Uani 1 1 d . . . . .
H22D H 0.9710 0.3471 0.1990 0.203 Uiso 1 1 calc R U . . .
H22E H 0.9953 0.2577 0.2164 0.203 Uiso 1 1 calc R U . . .
H22F H 1.0085 0.3338 0.1822 0.203 Uiso 1 1 calc R U . . .
C23B C 0.9217(2) -0.0241(6) 0.0788(2) 0.0661(19) Uani 1 1 d . . . . .
C24B C 0.9040(2) -0.1218(6) 0.0726(3) 0.089(3) Uani 1 1 d . . . . .
H24D H 0.9213 -0.1722 0.0680 0.133 Uiso 1 1 calc R U . . .
H24E H 0.8926 -0.1379 0.0988 0.133 Uiso 1 1 calc R U . . .
H24F H 0.8866 -0.1191 0.0471 0.133 Uiso 1 1 calc R U . . .
C25B C 0.9759(2) 0.4697(8) -0.0892(3) 0.107(3) Uani 1 1 d D . . . .
C26B C 0.9535(5) 0.4378(13) -0.1313(6) 0.107(5) Uiso 0.6 1 d . . P D 2
H26G H 0.9292 0.4319 -0.1254 0.160 Uiso 0.6 1 calc R U P D 2
H26H H 0.9554 0.4867 -0.1543 0.160 Uiso 0.6 1 calc R U P D 2
H26I H 0.9618 0.3744 -0.1410 0.160 Uiso 0.6 1 calc R U P D 2
C28B C 1.0141(6) 0.4798(18) -0.0970(8) 0.158(8) Uiso 0.6 1 d . . P D 2
H28G H 1.0276 0.5001 -0.0697 0.237 Uiso 0.6 1 calc R U P D 2
H28H H 1.0227 0.4167 -0.1064 0.237 Uiso 0.6 1 calc R U P D 2
H28I H 1.0164 0.5290 -0.1197 0.237 Uiso 0.6 1 calc R U P D 2
C27B C 0.9616(4) 0.5737(9) -0.0763(5) 0.106(5) Uiso 0.6 1 d D . P D 2
H27G H 0.9751 0.5973 -0.0496 0.159 Uiso 0.6 1 calc R U P D 2
H27H H 0.9639 0.6202 -0.1002 0.159 Uiso 0.6 1 calc R U P D 2
H27I H 0.9371 0.5679 -0.0713 0.159 Uiso 0.6 1 calc R U P D 2
C26D C 0.9419(9) 0.487(3) -0.1181(12) 0.168(14) Uiso 0.4 1 d . . P D 1
H26J H 0.9273 0.4287 -0.1180 0.252 Uiso 0.4 1 calc R U P D 1
H26K H 0.9297 0.5431 -0.1069 0.252 Uiso 0.4 1 calc R U P D 1
H26L H 0.9470 0.5011 -0.1481 0.252 Uiso 0.4 1 calc R U P D 1
C27D C 1.0091(7) 0.531(2) -0.0758(10) 0.124(9) Uiso 0.4 1 d . . P D 1
H27J H 1.0254 0.4925 -0.0561 0.186 Uiso 0.4 1 calc R U P D 1
H27K H 1.0202 0.5487 -0.1020 0.186 Uiso 0.4 1 calc R U P D 1
H27L H 1.0028 0.5908 -0.0608 0.186 Uiso 0.4 1 calc R U P D 1
C28D C 0.9942(9) 0.405(2) -0.1273(10) 0.144(10) Uiso 0.4 1 d . . P D 1
H28J H 1.0176 0.3848 -0.1156 0.216 Uiso 0.4 1 calc R U P D 1
H28K H 0.9800 0.3473 -0.1353 0.216 Uiso 0.4 1 calc R U P D 1
H28L H 0.9957 0.4461 -0.1533 0.216 Uiso 0.4 1 calc R U P D 1

loop_
_atom_site_aniso_label
_atom_site_aniso_U_11
_atom_site_aniso_U_22
_atom_site_aniso_U_33
_atom_site_aniso_U_23
_atom_site_aniso_U_13
_atom_site_aniso_U_12
Zn1A 0.0491(4) 0.0507(4) 0.0470(4) 0.0014(3) 0.0068(3) -0.0046(3)
Zn2A 0.0517(4) 0.0462(4) 0.0434(4) 0.0009(3) 0.0069(3) 0.0007(3)
Zn1B 0.0511(5) 0.0674(5) 0.0643(5) -0.0073(4) 0.0157(4) 0.0089(4)
Zn2B 0.0493(5) 0.0924(7) 0.0671(5) 0.0009(5) 0.0087(4) 0.0152(4)
Zn1 0.0987(8) 0.1007(8) 0.0800(7) -0.0036(6) -0.0074(6) 0.0105(6)
N1 0.152(8) 0.134(7) 0.088(6) -0.024(5) -0.019(6) 0.021(6)
N2 0.124(7) 0.095(6) 0.095(6) -0.012(5) -0.014(5) 0.022(5)
N3 0.090(6) 0.121(7) 0.108(7) -0.002(5) -0.005(5) -0.004(5)
N4 0.099(6) 0.110(6) 0.091(5) -0.015(4) 0.004(5) 0.013(5)
C1 0.091(6) 0.087(6) 0.073(6) -0.014(5) 0.010(5) 0.014(5)
C2 0.085(6) 0.099(7) 0.090(6) 0.006(6) -0.025(5) -0.003(6)
C3 0.077(7) 0.107(8) 0.116(9) 0.018(6) -0.037(6) -0.017(6)
C4 0.121(8) 0.066(5) 0.057(5) -0.002(4) 0.015(5) 0.013(5)
S1 0.126(2) 0.170(3) 0.0884(18) -0.0282(18) -0.0119(17) 0.009(2)
S2 0.183(4) 0.083(2) 0.231(4) -0.002(2) -0.074(3) 0.015(2)
S3 0.138(3) 0.213(4) 0.174(3) 0.090(3) -0.036(2) -0.078(3)
S4 0.116(2) 0.135(2) 0.0828(16) -0.0046(15) 0.0047(15) 0.0450(17)
N1A 0.054(4) 0.078(4) 0.054(3) 0.011(3) 0.003(3) -0.012(3)
N2A 0.060(3) 0.045(3) 0.045(3) 0.005(2) 0.006(3) -0.004(3)
N3A 0.058(4) 0.071(4) 0.056(3) 0.009(3) -0.002(3) 0.000(3)
N4A 0.064(4) 0.050(3) 0.041(3) 0.010(2) 0.011(3) -0.004(3)
N2B 0.047(4) 0.169(7) 0.084(5) 0.015(5) 0.014(3) 0.051(4)
N4B 0.056(4) 0.137(7) 0.096(5) 0.008(5) -0.001(4) 0.011(4)
O1A 0.041(2) 0.050(2) 0.048(2) 0.0014(19) 0.0032(19) -0.009(2)
O2A 0.061(4) 0.207(9) 0.146(7) 0.029(6) 0.000(4) 0.027(5)
O3A 0.126(5) 0.073(4) 0.078(4) 0.000(3) 0.007(4) -0.038(4)
O4A 0.055(3) 0.086(3) 0.061(3) 0.014(3) 0.014(2) 0.015(2)
O5A 0.054(3) 0.060(3) 0.071(3) 0.012(2) 0.017(2) 0.007(2)
O6A 0.086(4) 0.049(3) 0.060(3) -0.001(2) -0.006(3) -0.001(2)
O7A 0.078(3) 0.048(3) 0.045(3) 0.001(2) 0.016(2) -0.007(2)
O1B 0.047(3) 0.084(3) 0.056(3) 0.008(2) 0.012(2) 0.017(2)
O2B 0.155(8) 0.214(9) 0.089(5) 0.012(5) 0.064(5) -0.014(6)
O3B 0.264(13) 0.354(18) 0.132(8) 0.075(10) 0.094(9) 0.078(13)
O4B 0.075(4) 0.129(5) 0.073(4) -0.036(3) 0.008(3) 0.007(4)
O5B 0.082(4) 0.122(5) 0.067(4) -0.009(3) -0.006(3) 0.022(4)
O6B 0.077(4) 0.059(3) 0.124(5) -0.009(3) 0.046(3) 0.008(3)
O7B 0.060(3) 0.080(4) 0.111(4) 0.004(3) 0.010(3) 0.013(3)
C1A 0.063(5) 0.061(4) 0.061(4) 0.011(3) 0.014(4) -0.010(4)
C2A 0.048(4) 0.055(4) 0.045(4) 0.000(3) 0.008(3) -0.003(3)
C3A 0.060(4) 0.071(5) 0.056(4) 0.003(3) 0.006(4) -0.026(4)
C4A 0.050(4) 0.087(5) 0.064(5) -0.001(4) 0.011(4) -0.021(4)
C5A 0.050(4) 0.078(5) 0.050(4) -0.004(3) 0.005(3) 0.004(4)
C6A 0.039(4) 0.045(4) 0.049(4) -0.004(3) 0.005(3) 0.003(3)
C7A 0.038(3) 0.044(3) 0.046(3) -0.002(3) 0.011(3) 0.011(3)
C8A 0.047(4) 0.053(4) 0.048(4) 0.001(3) 0.004(3) 0.013(3)
C9A 0.076(5) 0.123(7) 0.057(5) 0.033(5) -0.008(4) -0.032(5)
C10A 0.092(6) 0.125(7) 0.053(5) 0.020(5) 0.002(5) -0.004(5)
C13A 0.087(8) 0.139(10) 0.147(10) 0.042(8) -0.027(7) -0.035(7)
C11A 0.122(8) 0.066(5) 0.095(7) 0.002(5) -0.017(6) 0.007(5)
C12A 0.123(9) 0.151(10) 0.097(8) 0.007(7) 0.018(7) 0.068(8)
C14A 0.087(6) 0.083(6) 0.072(5) -0.006(4) -0.021(5) -0.003(5)
C15A 0.108(6) 0.064(5) 0.045(4) 0.013(3) -0.011(4) -0.014(4)
C16A 0.096(6) 0.061(4) 0.045(4) 0.003(3) 0.012(4) -0.016(4)
C17A 0.079(5) 0.069(5) 0.068(5) 0.012(4) 0.022(4) -0.004(4)
C18A 0.074(5) 0.096(6) 0.073(5) 0.026(5) -0.011(4) -0.025(5)
C19A 0.117(7) 0.047(4) 0.084(6) -0.003(4) 0.029(5) -0.008(4)
C20A 0.080(5) 0.047(4) 0.068(5) 0.012(3) 0.013(4) 0.007(4)
C21A 0.049(4) 0.053(4) 0.050(4) -0.016(3) 0.011(3) -0.002(3)
C22A 0.047(4) 0.086(5) 0.084(5) -0.008(4) 0.009(4) 0.019(4)
C23A 0.054(4) 0.051(4) 0.052(4) -0.008(3) 0.013(3) -0.002(3)
C24A 0.129(7) 0.067(5) 0.067(5) -0.012(4) 0.011(5) -0.005(5)
C25A 0.085(6) 0.168(10) 0.059(5) -0.006(5) 0.000(5) -0.063(7)
C28C 0.018(8) 0.155(19) 0.22(2) 0.020(17) -0.023(11) -0.024(10)
C1B 0.060(5) 0.093(6) 0.081(6) 0.009(5) 0.013(4) 0.024(4)
C2B 0.054(4) 0.073(5) 0.056(4) 0.003(4) 0.002(3) 0.002(4)
C3B 0.077(6) 0.086(5) 0.055(4) 0.004(4) -0.014(4) -0.003(4)
C4B 0.077(6) 0.108(7) 0.055(5) 0.006(4) -0.004(4) -0.018(5)
C5B 0.060(5) 0.138(8) 0.061(5) 0.005(5) 0.015(4) -0.011(5)
C6B 0.054(5) 0.111(6) 0.053(4) 0.004(4) 0.009(4) 0.006(4)
C7B 0.051(4) 0.078(5) 0.041(4) -0.011(3) 0.007(3) 0.000(4)
C8B 0.057(5) 0.177(10) 0.068(6) 0.020(6) 0.023(4) 0.022(6)
N1B 0.053(4) 0.110(5) 0.092(5) 0.011(4) 0.025(4) 0.033(4)
N3B 0.072(4) 0.089(5) 0.111(6) 0.008(4) 0.052(4) 0.016(4)
N1D 0.053(4) 0.110(5) 0.092(5) 0.011(4) 0.025(4) 0.033(4)
N3D 0.072(4) 0.089(5) 0.111(6) 0.008(4) 0.052(4) 0.016(4)
C11B 0.163(12) 0.128(10) 0.191(14) -0.080(10) 0.120(12) -0.019(9)
C12B 0.144(13) 0.27(2) 0.098(10) -0.063(11) 0.052(9) -0.043(14)
C13B 0.134(9) 0.103(8) 0.124(9) 0.023(7) 0.063(7) 0.005(6)
C14B 0.067(6) 0.128(8) 0.107(7) -0.016(6) 0.033(5) -0.008(6)
C21B 0.084(7) 0.098(6) 0.048(5) -0.010(4) 0.005(4) -0.017(5)
C22B 0.151(10) 0.164(10) 0.084(7) -0.038(7) -0.019(7) -0.032(8)
C23B 0.070(5) 0.066(5) 0.063(5) -0.004(4) 0.011(4) -0.002(4)
C24B 0.091(6) 0.067(5) 0.113(7) -0.005(5) 0.032(5) 0.004(5)
C25B 0.080(6) 0.164(9) 0.075(6) 0.021(6) -0.005(5) -0.042(6)

loop_
_atom_type_symbol
_atom_type_description
_atom_type_scat_dispersion_real
_atom_type_scat_dispersion_imag
_atom_type_scat_source
C C 0.0033 0.0016 'International Tables Vol C Tables 4.2.6.8 and 6.1.1.4'
H H 0.0000 0.0000 'International Tables Vol C Tables 4.2.6.8 and 6.1.1.4'
N N 0.0061 0.0033 'International Tables Vol C Tables 4.2.6.8 and 6.1.1.4'
O O 0.0106 0.0060 'International Tables Vol C Tables 4.2.6.8 and 6.1.1.4'
S S 0.1246 0.1234 'International Tables Vol C Tables 4.2.6.8 and 6.1.1.4'
Zn Zn 0.2839 1.4301 'International Tables Vol C Tables 4.2.6.8 and 6.1.1.4'

loop_
_geom_angle_atom_site_label_1
_geom_angle_atom_site_label_2
_geom_angle_atom_site_label_3
_geom_angle
O4A Zn1A O6A 114.1(2)
O4A Zn1A N1A 132.2(2)
O6A Zn1A N1A 112.8(2)
O4A Zn1A O1A 94.96(17)
O6A Zn1A O1A 97.21(17)
N1A Zn1A O1A 88.06(19)
O4A Zn1A N3A 92.94(19)
O6A Zn1A N3A 87.7(2)
N1A Zn1A N3A 80.0(2)
O1A Zn1A N3A 168.09(17)
O5A Zn2A O7A 110.39(19)
O5A Zn2A N2A 117.2(2)
O7A Zn2A N2A 132.19(19)
O5A Zn2A O1A 96.29(16)
O7A Zn2A O1A 92.43(15)
N2A Zn2A O1A 87.34(18)
O5A Zn2A N4A 90.11(18)
O7A Zn2A N4A 95.12(17)
N2A Zn2A N4A 80.45(19)
O1A Zn2A N4A 167.75(17)
O6B Zn1B O4B 123.1(3)
O6B Zn1B N1D 119.6(3)
O4B Zn1B N1D 117.1(3)
O6B Zn1B N1B 119.6(3)
O4B Zn1B N1B 117.1(3)
O6B Zn1B O1B 93.04(19)
O4B Zn1B O1B 93.7(2)
N1D Zn1B O1B 88.2(2)
N1B Zn1B O1B 88.2(2)
O6B Zn1B N3D 92.3(2)
O4B Zn1B N3D 90.9(3)
N1D Zn1B N3D 81.4(2)
O1B Zn1B N3D 169.5(2)
O6B Zn1B N3B 92.3(2)
O4B Zn1B N3B 90.9(3)
N1B Zn1B N3B 81.4(2)
O1B Zn1B N3B 169.5(2)
O5B Zn2B O7B 120.1(2)
O5B Zn2B N2B 117.8(3)
O7B Zn2B N2B 122.0(3)
O5B Zn2B O1B 93.5(2)
O7B Zn2B O1B 92.7(2)
N2B Zn2B O1B 87.0(2)
O5B Zn2B N4B 92.7(3)
O7B Zn2B N4B 91.8(3)
N2B Zn2B N4B 82.4(3)
O1B Zn2B N4B 169.3(2)
N2 Zn1 N4 114.1(4)
N2 Zn1 N3 110.4(4)
N4 Zn1 N3 110.7(3)
N2 Zn1 N1 104.1(3)
N4 Zn1 N1 109.1(4)
N3 Zn1 N1 108.2(4)
C1 N1 Zn1 164.7(9)
C2 N2 Zn1 167.8(9)
C3 N3 Zn1 172.3(9)
C4 N4 Zn1 173.9(8)
N1 C1 S1 177.6(9)
N2 C2 S2 179.6(12)
N3 C3 S3 175.9(10)
N4 C4 S4 178.6(10)
C1A N1A C9A 117.5(6)
C1A N1A Zn1A 126.8(5)
C9A N1A Zn1A 115.6(4)
C8A N2A C15A 117.5(6)
C8A N2A Zn2A 128.2(4)
C15A N2A Zn2A 114.3(4)
C14A N3A C11A 107.6(6)
C14A N3A C10A 106.1(6)
C11A N3A C10A 112.3(7)
C14A N3A Zn1A 116.8(4)
C11A N3A Zn1A 117.5(5)
C10A N3A Zn1A 95.6(4)
C16A N4A C20A 110.3(5)
C16A N4A C17A 108.0(5)
C20A N4A C17A 106.8(5)
C16A N4A Zn2A 99.4(4)
C20A N4A Zn2A 117.5(4)
C17A N4A Zn2A 114.4(4)
C8B N2B C15B 116.1(8)
C8B N2B Zn2B 128.7(5)
C15B N2B Zn2B 114.8(7)
C17B N4B C20B 113.5(11)
C17B N4B C16B 105.6(11)
C20B N4B C16B 101.2(9)
C17B N4B Zn2B 118.3(9)
C20B N4B Zn2B 118.0(7)
C16B N4B Zn2B 95.6(7)
C7A O1A Zn2A 129.6(4)
C7A O1A Zn1A 128.1(4)
Zn2A O1A Zn1A 102.14(16)
C13A O2A C12A 107.6(7)
C19A O3A C18A 109.5(6)
C21A O4A Zn1A 131.7(4)
C21A O5A Zn2A 134.3(4)
C23A O6A Zn1A 131.4(4)
C23A O7A Zn2A 134.8(4)
C7B O1B Zn1B 127.1(4)
C7B O1B Zn2B 130.0(4)
Zn1B O1B Zn2B 100.45(18)
C12B O2B C13B 107.5(8)
C19B O3B C18B 113.2(12)
C21B O4B Zn1B 128.1(5)
C21B O5B Zn2B 134.9(5)
C23B O6B Zn1B 136.0(5)
C23B O7B Zn2B 130.1(5)
N1A C1A C2A 129.3(6)
N1A C1A H1A 115.3
C2A C1A H1A 115.3
C3A C2A C7A 121.1(6)
C3A C2A C1A 115.5(6)
C7A C2A C1A 123.3(6)
C4A C3A C2A 123.1(6)
C4A C3A H3A 118.4
C2A C3A H3A 118.4
C3A C4A C5A 115.5(6)
C3A C4A C25A 122.9(7)
C5A C4A C25A 121.5(7)
C4A C5A C6A 124.5(6)
C4A C5A H5A 117.8
C6A C5A H5A 117.8
C5A C6A C7A 119.5(6)
C5A C6A C8A 115.7(6)
C7A C6A C8A 124.8(6)
O1A C7A C6A 121.7(5)
O1A C7A C2A 122.1(5)
C6A C7A C2A 116.2(5)
N2A C8A C6A 128.1(6)
N2A C8A H8A 116.0
C6A C8A H8A 116.0
N1A C9A C10A 109.8(6)
N1A C9A H9A1 109.7
C10A C9A H9A1 109.7
N1A C9A H9A2 109.7
C10A C9A H9A2 109.7
H9A1 C9A H9A2 108.2
N3A C10A C9A 112.0(7)
N3A C10A H10A 109.2
C9A C10A H10A 109.2
N3A C10A H10B 109.2
C9A C10A H10B 109.2
H10A C10A H10B 107.9
O2A C13A C14A 110.3(8)
O2A C13A H13A 109.6
C14A C13A H13A 109.6
O2A C13A H13B 109.6
C14A C13A H13B 109.6
H13A C13A H13B 108.1
C12A C11A N3A 113.1(8)
C12A C11A H11A 109.0
N3A C11A H11A 109.0
C12A C11A H11B 109.0
N3A C11A H11B 109.0
H11A C11A H11B 107.8
C11A C12A O2A 109.6(8)
C11A C12A H12A 109.8
O2A C12A H12A 109.8
C11A C12A H12B 109.8
O2A C12A H12B 109.8
H12A C12A H12B 108.2
N3A C14A C13A 112.1(7)
N3A C14A H14A 109.2
C13A C14A H14A 109.2
N3A C14A H14B 109.2
C13A C14A H14B 109.2
H14A C14A H14B 107.9
N2A C15A C16A 109.5(6)
N2A C15A H15A 109.8
C16A C15A H15A 109.8
N2A C15A H15B 109.8
C16A C15A H15B 109.8
H15A C15A H15B 108.2
N4A C16A C15A 110.5(5)
N4A C16A H16A 109.6
C15A C16A H16A 109.6
N4A C16A H16B 109.6
C15A C16A H16B 109.6
H16A C16A H16B 108.1
C18A C17A N4A 110.4(6)
C18A C17A H17A 109.6
N4A C17A H17A 109.6
C18A C17A H17B 109.6
N4A C17A H17B 109.6
H17A C17A H17B 108.1
O3A C18A C17A 111.2(6)
O3A C18A H18A 109.4
C17A C18A H18A 109.4
O3A C18A H18B 109.4
C17A C18A H18B 109.4
H18A C18A H18B 108.0
O3A C19A C20A 111.4(6)
O3A C19A H19A 109.3
C20A C19A H19A 109.3
O3A C19A H19B 109.3
C20A C19A H19B 109.3
H19A C19A H19B 108.0
N4A C20A C19A 113.4(6)
N4A C20A H20A 108.9
C19A C20A H20A 108.9
N4A C20A H20B 108.9
C19A C20A H20B 108.9
H20A C20A H20B 107.7
O4A C21A O5A 124.7(6)
O4A C21A C22A 119.2(6)
O5A C21A C22A 116.1(6)
C21A C22A H22A 109.5
C21A C22A H22B 109.5
H22A C22A H22B 109.5
C21A C22A H22C 109.5
H22A C22A H22C 109.5
H22B C22A H22C 109.5
O6A C23A O7A 124.8(6)
O6A C23A C24A 117.2(6)
O7A C23A C24A 118.0(6)
C23A C24A H24A 109.5
C23A C24A H24B 109.5
H24A C24A H24B 109.5
C23A C24A H24C 109.5
H24A C24A H24C 109.5
H24B C24A H24C 109.5
C27A C25A C26A 126.7(16)
C27A C25A C4A 115.0(12)
C26A C25A C4A 109.0(12)
C26C C25A C4A 113.1(10)
C26C C25A C27C 107.7(12)
C4A C25A C27C 108.1(9)
C26C C25A C28C 111.6(12)
C4A C25A C28C 106.4(9)
C27C C25A C28C 110.0(13)
C27A C25A C28A 102.9(16)
C26A C25A C28A 91.7(15)
C4A C25A C28A 106.3(12)
C25A C26A H26A 109.5
C25A C26A H26B 109.5
H26A C26A H26B 109.5
C25A C26A H26C 109.5
H26A C26A H26C 109.5
H26B C26A H26C 109.5
C25A C27A H27A 109.5
C25A C27A H27B 109.5
H27A C27A H27B 109.5
C25A C27A H27C 109.5
H27A C27A H27C 109.5
H27B C27A H27C 109.5
C25A C28A H28A 109.5
C25A C28A H28B 109.5
H28A C28A H28B 109.5
C25A C28A H28C 109.5
H28A C28A H28C 109.5
H28B C28A H28C 109.5
C25A C26C H26D 109.5
C25A C26C H26E 109.5
H26D C26C H26E 109.5
C25A C26C H26F 109.5
H26D C26C H26F 109.5
H26E C26C H26F 109.5
C25A C27C H27D 109.5
C25A C27C H27E 109.5
H27D C27C H27E 109.5
C25A C27C H27F 109.5
H27D C27C H27F 109.5
H27E C27C H27F 109.5
C25A C28C H28D 109.5
C25A C28C H28E 109.5
H28D C28C H28E 109.5
C25A C28C H28F 109.5
H28D C28C H28F 109.5
H28E C28C H28F 109.5
N1D C1B C2B 126.8(7)
N1B C1B C2B 126.8(7)
N1D C1B H1B 116.6
C2B C1B H1B 116.6
C3B C2B C7B 120.9(7)
C3B C2B C1B 114.7(7)
C7B C2B C1B 124.4(7)
C4B C3B C2B 123.4(7)
C4B C3B H3B 118.3
C2B C3B H3B 118.3
C5B C4B C3B 116.0(7)
C5B C4B C25B 125.0(8)
C3B C4B C25B 119.0(8)
C4B C5B C6B 123.3(7)
C4B C5B H5B 118.4
C6B C5B H5B 118.4
C5B C6B C7B 121.1(7)
C5B C6B C8B 115.5(7)
C7B C6B C8B 123.4(7)
O1B C7B C2B 122.9(6)
O1B C7B C6B 121.9(6)
C2B C7B C6B 115.3(6)
N2B C8B C6B 128.0(7)
N2B C8B H8B 116.0
C6B C8B H8B 116.0
C1B N1B C9B 120.5(7)
C1B N1B Zn1B 128.1(5)
C9B N1B Zn1B 111.4(6)
C10B C9B N1B 103.1(10)
C10B C9B H9B1 111.1
N1B C9B H9B1 111.1
C10B C9B H9B2 111.1
N1B C9B H9B2 111.1
H9B1 C9B H9B2 109.1
N3B C10B C9B 108.3(10)
N3B C10B H10C 110.0
C9B C10B H10C 110.0
N3B C10B H10D 110.0
C9B C10B H10D 110.0
H10C C10B H10D 108.4
C14B N3B C10B 120.0(9)
C14B N3B C11B 106.6(7)
C10B N3B C11B 99.4(9)
C14B N3B Zn1B 115.9(5)
C10B N3B Zn1B 98.5(6)
C11B N3B Zn1B 115.8(6)
C1B N1D C9D 111.5(9)
C1B N1D Zn1B 128.1(5)
C9D N1D Zn1B 114.7(8)
C10D C9D N1D 98.3(17)
C10D C9D H9D1 112.1
N1D C9D H9D1 112.1
C10D C9D H9D2 112.1
N1D C9D H9D2 112.1
H9D1 C9D H9D2 109.7
C9D C10D N3D 111.9(14)
C9D C10D H10E 109.2
N3D C10D H10E 109.2
C9D C10D H10F 109.2
N3D C10D H10F 109.2
H10E C10D H10F 107.9
C14B N3D C11B 106.6(7)
C14B N3D C10D 87.9(10)
C11B N3D C10D 131.5(15)
C14B N3D Zn1B 115.9(5)
C11B N3D Zn1B 115.8(6)
C10D N3D Zn1B 96.8(11)
N3D C11B C12B 110.3(9)
N3B C11B C12B 110.3(9)
N3D C11B H11C 109.6
C12B C11B H11C 109.6
N3D C11B H11D 109.6
C12B C11B H11D 109.6
H11C C11B H11D 108.1
O2B C12B C11B 112.5(13)
O2B C12B H12C 109.1
C11B C12B H12C 109.1
O2B C12B H12D 109.1
C11B C12B H12D 109.1
H12C C12B H12D 107.8
O2B C13B C14B 111.0(9)
O2B C13B H13C 109.4
C14B C13B H13C 109.4
O2B C13B H13D 109.4
C14B C13B H13D 109.4
H13C C13B H13D 108.0
N3D C14B C13B 113.9(8)
N3B C14B C13B 113.9(8)
N3D C14B H14C 108.8
C13B C14B H14C 108.8
N3D C14B H14D 108.8
C13B C14B H14D 108.8
H14C C14B H14D 107.7
C16B C15B N2B 111.6(11)
C16B C15B H15C 109.3
N2B C15B H15C 109.3
C16B C15B H15D 109.3
N2B C15B H15D 109.3
H15C C15B H15D 108.0
C15B C16B N4B 116.9(12)
C15B C16B H16C 108.1
N4B C16B H16C 108.1
C15B C16B H16D 108.1
N4B C16B H16D 108.1
H16C C16B H16D 107.3
N4B C17B C18B 110.6(16)
N4B C17B H17C 109.5
C18B C17B H17C 109.5
N4B C17B H17D 109.5
C18B C17B H17D 109.5
H17C C17B H17D 108.1
C17B C18B O3B 119.7(16)
C17B C18B H18C 107.4
O3B C18B H18C 107.4
C17B C18B H18D 107.4
O3B C18B H18D 107.4
H18C C18B H18D 106.9
O3B C19B C20B 119.3(15)
O3B C19B H19C 107.5
C20B C19B H19C 107.5
O3B C19B H19D 107.5
C20B C19B H19D 107.5
H19C C19B H19D 107.0
N4B C20B C19B 108.9(11)
N4B C20B H20C 109.9
C19B C20B H20C 109.9
N4B C20B H20D 109.9
C19B C20B H20D 109.9
H20C C20B H20D 108.3
O5B C21B O4B 126.3(8)
O5B C21B C22B 117.9(9)
O4B C21B C22B 115.7(9)
C21B C22B H22D 109.5
C21B C22B H22E 109.5
H22D C22B H22E 109.5
C21B C22B H22F 109.5
H22D C22B H22F 109.5
H22E C22B H22F 109.5
O6B C23B O7B 124.0(7)
O6B C23B C24B 118.5(7)
O7B C23B C24B 117.5(7)
C23B C24B H24D 109.5
C23B C24B H24E 109.5
H24D C24B H24E 109.5
C23B C24B H24F 109.5
H24D C24B H24F 109.5
H24E C24B H24F 109.5
C26B C25B C28B 111.2(13)
C26D C25B C27D 135.1(19)
C26B C25B C27B 106.4(11)
C28B C25B C27B 109.0(13)
C26D C25B C4B 110.9(15)
C26B C25B C4B 107.6(9)
C28B C25B C4B 111.5(11)
C27D C25B C4B 109.9(13)
C27B C25B C4B 111.2(9)
C26D C25B C28D 94.3(18)
C27D C25B C28D 94.0(16)
C4B C25B C28D 103.3(13)
C25B C26B H26G 109.5
C25B C26B H26H 109.5
H26G C26B H26H 109.5
C25B C26B H26I 109.5
H26G C26B H26I 109.5
H26H C26B H26I 109.5
C25B C28B H28G 109.5
C25B C28B H28H 109.5
H28G C28B H28H 109.5
C25B C28B H28I 109.5
H28G C28B H28I 109.5
H28H C28B H28I 109.5
C25B C27B H27G 109.5
C25B C27B H27H 109.5
H27G C27B H27H 109.5
C25B C27B H27I 109.5
H27G C27B H27I 109.5
H27H C27B H27I 109.5
C25B C26D H26J 109.5
C25B C26D H26K 109.5
H26J C26D H26K 109.5
C25B C26D H26L 109.5
H26J C26D H26L 109.5
H26K C26D H26L 109.5
C25B C27D H27J 109.5
C25B C27D H27K 109.5
H27J C27D H27K 109.5
C25B C27D H27L 109.5
H27J C27D H27L 109.5
H27K C27D H27L 109.5
C25B C28D H28J 109.5
C25B C28D H28K 109.5
H28J C28D H28K 109.5
C25B C28D H28L 109.5
H28J C28D H28L 109.5
H28K C28D H28L 109.5

loop_
_geom_bond_atom_site_label_1
_geom_bond_atom_site_label_2
_geom_bond_distance
Zn1A O4A 1.949(4)
Zn1A O6A 1.959(4)
Zn1A N1A 1.995(5)
Zn1A O1A 2.114(4)
Zn1A N3A 2.364(5)
Zn2A O5A 1.964(4)
Zn2A O7A 1.968(4)
Zn2A N2A 2.024(5)
Zn2A O1A 2.109(4)
Zn2A N4A 2.280(4)
Zn1B O6B 1.935(5)
Zn1B O4B 1.947(6)
Zn1B N1D 1.977(7)
Zn1B N1B 1.977(7)
Zn1B O1B 2.100(4)
Zn1B N3D 2.313(6)
Zn1B N3B 2.313(6)
Zn2B O5B 1.945(6)
Zn2B O7B 1.951(5)
Zn2B N2B 1.982(7)
Zn2B O1B 2.112(4)
Zn2B N4B 2.298(7)
Zn1 N2 1.936(9)
Zn1 N4 1.946(9)
Zn1 N3 1.955(10)
Zn1 N1 1.969(9)
N1 C1 1.130(10)
N2 C2 1.145(10)
N3 C3 1.119(11)
N4 C4 1.140(10)
C1 S1 1.599(10)
C2 S2 1.615(12)
C3 S3 1.592(12)
C4 S4 1.599(11)
N1A C1A 1.270(8)
N1A C9A 1.467(8)
N2A C8A 1.263(7)
N2A C15A 1.478(8)
N3A C14A 1.458(9)
N3A C11A 1.460(9)
N3A C10A 1.473(9)
N4A C16A 1.459(8)
N4A C20A 1.471(8)
N4A C17A 1.500(8)
N2B C8B 1.267(10)
N2B C15B 1.446(12)
N4B C17B 1.324(17)
N4B C20B 1.466(13)
N4B C16B 1.556(15)
O1A C7A 1.311(7)
O2A C13A 1.406(12)
O2A C12A 1.459(13)
O3A C19A 1.406(9)
O3A C18A 1.416(10)
O4A C21A 1.242(7)
O5A C21A 1.259(7)
O6A C23A 1.243(7)
O7A C23A 1.258(7)
O1B C7B 1.294(7)
O2B C12B 1.381(15)
O2B C13B 1.393(12)
O3B C19B 1.311(17)
O3B C18B 1.582(18)
O4B C21B 1.249(10)
O5B C21B 1.220(10)
O6B C23B 1.237(8)
O7B C23B 1.276(8)
C1A C2A 1.437(9)
C1A H1A 0.9300
C2A C3A 1.391(8)
C2A C7A 1.427(8)
C3A C4A 1.383(9)
C3A H3A 0.9300
C4A C5A 1.383(9)
C4A C25A 1.545(10)
C5A C6A 1.402(8)
C5A H5A 0.9300
C6A C7A 1.420(8)
C6A C8A 1.432(8)
C8A H8A 0.9300
C9A C10A 1.480(10)
C9A H9A1 0.9700
C9A H9A2 0.9700
C10A H10A 0.9700
C10A H10B 0.9700
C13A C14A 1.469(13)
C13A H13A 0.9700
C13A H13B 0.9700
C11A C12A 1.429(13)
C11A H11A 0.9700
C11A H11B 0.9700
C12A H12A 0.9700
C12A H12B 0.9700
C14A H14A 0.9700
C14A H14B 0.9700
C15A C16A 1.504(10)
C15A H15A 0.9700
C15A H15B 0.9700
C16A H16A 0.9700
C16A H16B 0.9700
C17A C18A 1.497(10)
C17A H17A 0.9700
C17A H17B 0.9700
C18A H18A 0.9700
C18A H18B 0.9700
C19A C20A 1.499(10)
C19A H19A 0.9700
C19A H19B 0.9700
C20A H20A 0.9700
C20A H20B 0.9700
C21A C22A 1.538(8)
C22A H22A 0.9600
C22A H22B 0.9600
C22A H22C 0.9600
C23A C24A 1.525(9)
C24A H24A 0.9600
C24A H24B 0.9600
C24A H24C 0.9600
C25A C27A 1.35(2)
C25A C26A 1.44(2)
C25A C26C 1.485(19)
C25A C27C 1.556(19)
C25A C28C 1.61(2)
C25A C28A 1.72(3)
C26A H26A 0.9600
C26A H26B 0.9600
C26A H26C 0.9600
C27A H27A 0.9600
C27A H27B 0.9600
C27A H27C 0.9600
C28A H28A 0.9600
C28A H28B 0.9600
C28A H28C 0.9600
C26C H26D 0.9600
C26C H26E 0.9600
C26C H26F 0.9600
C27C H27D 0.9600
C27C H27E 0.9600
C27C H27F 0.9600
C28C H28D 0.9600
C28C H28E 0.9600
C28C H28F 0.9600
C1B N1D 1.274(9)
C1B N1B 1.274(9)
C1B C2B 1.437(10)
C1B H1B 0.9300
C2B C3B 1.386(9)
C2B C7B 1.415(9)
C3B C4B 1.380(10)
C3B H3B 0.9300
C4B C5B 1.357(11)
C4B C25B 1.559(11)
C5B C6B 1.398(10)
C5B H5B 0.9300
C6B C7B 1.414(9)
C6B C8B 1.455(11)
C8B H8B 0.9300
N1B C9B 1.531(13)
C9B C10B 1.483(15)
C9B H9B1 0.9700
C9B H9B2 0.9700
C10B N3B 1.473(13)
C10B H10C 0.9700
C10B H10D 0.9700
N3B C14B 1.452(10)
N3B C11B 1.480(14)
N1D C9D 1.55(2)
C9D C10D 1.499(5)
C9D H9D1 0.9700
C9D H9D2 0.9700
C10D N3D 1.505(5)
C10D H10E 0.9700
C10D H10F 0.9700
N3D C14B 1.452(10)
N3D C11B 1.480(14)
C11B C12B 1.472(18)
C11B H11C 0.9700
C11B H11D 0.9700
C12B H12C 0.9700
C12B H12D 0.9700
C13B C14B 1.469(12)
C13B H13C 0.9700
C13B H13D 0.9700
C14B H14C 0.9700
C14B H14D 0.9700
C15B C16B 1.349(15)
C15B H15C 0.9700
C15B H15D 0.9700
C16B H16C 0.9700
C16B H16D 0.9700
C17B C18B 1.32(2)
C17B H17C 0.9700
C17B H17D 0.9700
C18B H18C 0.9700
C18B H18D 0.9700
C19B C20B 1.491(17)
C19B H19C 0.9700
C19B H19D 0.9700
C20B H20C 0.9700
C20B H20D 0.9700
C21B C22B 1.507(11)
C22B H22D 0.9600
C22B H22E 0.9600
C22B H22F 0.9600
C23B C24B 1.473(10)
C24B H24D 0.9600
C24B H24E 0.9600
C24B H24F 0.9600
C25B C26D 1.50(3)
C25B C26B 1.513(19)
C25B C28B 1.50(2)
C25B C27D 1.52(3)
C25B C27B 1.556(5)
C25B C28D 1.65(3)
C26B H26G 0.9600
C26B H26H 0.9600
C26B H26I 0.9600
C28B H28G 0.9600
C28B H28H 0.9600
C28B H28I 0.9600
C27B H27G 0.9600
C27B H27H 0.9600
C27B H27I 0.9600
C26D H26J 0.9600
C26D H26K 0.9600
C26D H26L 0.9600
C27D H27J 0.9600
C27D H27K 0.9600
C27D H27L 0.9600
C28D H28J 0.9600
C28D H28K 0.9600
C28D H28L 0.9600
